data_7054969
loop_
_publ_author_name
'Long, Shiyu'
'Wang, Baoli'
'Xie, Hongyan'
'Yao, Changguang'
'Wu, Chunji'
'Cui, Dongmei'

_publ_section_title
;
 Rare-earth metal alkyl complexes bearing an alkoxy N-heterocyclic carbene
 ligand: synthesis, characterization, catalysis for isoprene
 polymerization
;
_journal_issue 10
_journal_name_full 'New J. Chem.'
_journal_page_first 7682
_journal_paper_doi 10.1039/C5NJ00737B
_journal_volume 39
_journal_year 2015
_chemical_formula_sum 'C40 H86 N4 O2 Si4 Y2'
_chemical_formula_weight 945.3
_chemical_name_systematic
; 
 ? 
;
_space_group_IT_number 9
_symmetry_cell_setting monoclinic
_symmetry_space_group_name_Hall 'C -2yc'
_symmetry_space_group_name_H-M 'C 1 c 1'
_atom_sites_solution_hydrogens geom
_atom_sites_solution_primary direct
_atom_sites_solution_secondary difmap
_audit_creation_method SHELXL-97
_audit_update_record
;
2015-06-25 deposited with the CCDC.
2015-07-02 downloaded from the CCDC.
;
_cell_angle_alpha 90.00
_cell_angle_beta 103.216(2)
_cell_angle_gamma 90.00
_cell_formula_units_Z 4
_cell_length_a 25.040(3)
_cell_length_b 10.6891(10)
_cell_length_c 20.951(2)
_cell_measurement_reflns_used 2064
_cell_measurement_temperature 293(2)
_cell_measurement_theta_max 19.8630
_cell_measurement_theta_min 2.2235
_cell_volume 5459.1(10)
_computing_data_collection 'Bruker XSCANS'
_computing_molecular_graphics 'Bruker SHELXTL'
_computing_publication_material 'Bruker SHELXTL'
_computing_structure_refinement 'SHELXL-97 (Sheldrick, 1997)'
_computing_structure_solution 'SHELXS-97 (Sheldrick, 1990)'
_diffrn_ambient_temperature 293(2)
_diffrn_measured_fraction_theta_full 0.997
_diffrn_measured_fraction_theta_max 0.997
_diffrn_measurement_device_type 'Bruker P4'
_diffrn_radiation_monochromator graphite
_diffrn_radiation_source 'fine-focus sealed tube'
_diffrn_radiation_type MoK\a
_diffrn_radiation_wavelength 0.71073
_diffrn_reflns_av_R_equivalents 0.0565
_diffrn_reflns_av_unetI/netI 0.1292
_diffrn_reflns_limit_h_max 25
_diffrn_reflns_limit_h_min -30
_diffrn_reflns_limit_k_max 13
_diffrn_reflns_limit_k_min -8
_diffrn_reflns_limit_l_max 25
_diffrn_reflns_limit_l_min -25
_diffrn_reflns_number 14999
_diffrn_reflns_theta_full 26.05
_diffrn_reflns_theta_max 26.05
_diffrn_reflns_theta_min 1.67
_exptl_absorpt_coefficient_mu 2.235
_exptl_absorpt_correction_T_max 0.7304
_exptl_absorpt_correction_T_min 0.6635
_exptl_absorpt_correction_type multi-scan
_exptl_crystal_colour colorless
_exptl_crystal_density_diffrn 1.150
_exptl_crystal_density_method 'not measured'
_exptl_crystal_description block
_exptl_crystal_F_000 2016
_exptl_crystal_size_max 0.20
_exptl_crystal_size_mid 0.18
_exptl_crystal_size_min 0.15
_refine_diff_density_max 0.820
_refine_diff_density_min -0.292
_refine_diff_density_rms 0.079
_refine_ls_abs_structure_details 'Flack H D (1983), Acta Cryst. A39, 876-881'
_refine_ls_abs_structure_Flack -0.011(7)
_refine_ls_extinction_method none
_refine_ls_goodness_of_fit_ref 0.945
_refine_ls_hydrogen_treatment constr
_refine_ls_matrix_type full
_refine_ls_number_parameters 487
_refine_ls_number_reflns 8697
_refine_ls_number_restraints 2
_refine_ls_restrained_S_all 0.945
_refine_ls_R_factor_all 0.0946
_refine_ls_R_factor_gt 0.0552
_refine_ls_shift/su_max 0.000
_refine_ls_shift/su_mean 0.000
_refine_ls_structure_factor_coef Fsqd
_refine_ls_weighting_details 'calc w=1/[\s^2^(Fo^2^)+(0.0089P)^2^+0.0000P] where P=(Fo^2^+2Fc^2^)/3'
_refine_ls_weighting_scheme calc
_refine_ls_wR_factor_gt 0.0926
_refine_ls_wR_factor_ref 0.1045
_reflns_number_gt 5925
_reflns_number_total 8697
_reflns_threshold_expression >2sigma(I)
_cod_data_source_file c5nj00737b2.cif
_cod_data_source_block 4a
_cod_depositor_comments
;
The following automatic conversions were performed:

'_symmetry_cell_setting' value 'Monoclinic' changed to 'monoclinic'
according to
/usr/data/users/saulius/crontab/automatic-downloads/rss-feeds/RSC/lib/dictionaries/cif_core.dic
dictionary named 'cif_core.dic' version 2.4.2 from 2011-04-26.

Automatic conversion script
Id: cif_fix_values 3271 2015-04-21 07:52:19Z andrius 

 Adding full bibliography for 7054968--7054972.cif.
;
_cod_original_cell_volume 5459.0(9)
_cod_original_sg_symbol_H-M Cc
_cod_database_code 7054969

loop_
_symmetry_equiv_pos_as_xyz
'x, y, z'
'x, -y, z+1/2'
'x+1/2, y+1/2, z'
'x+1/2, -y+1/2, z+1/2'

loop_
_atom_site_label
_atom_site_type_symbol
_atom_site_fract_x
_atom_site_fract_y
_atom_site_fract_z
_atom_site_U_iso_or_equiv
_atom_site_adp_type
_atom_site_occupancy
_atom_site_symmetry_multiplicity
_atom_site_calc_flag
_atom_site_refinement_flags
Y1 Y 0.30739(2) 0.31898(5) 0.27873(3) 0.02965(17) Uani 1 1 d .
Y2 Y 0.16475(2) 0.41791(5) 0.23708(3) 0.03022(17) Uani 1 1 d .
N1 N 0.1973(2) 0.7178(5) 0.1891(3) 0.0318(14) Uani 1 1 d .
N2 N 0.1101(2) 0.7075(6) 0.1627(3) 0.0416(16) Uani 1 1 d .
N3 N 0.2764(2) 0.0214(5) 0.3292(3) 0.0364(15) Uani 1 1 d .
N4 N 0.3638(3) 0.0320(6) 0.3568(3) 0.0380(16) Uani 1 1 d .
O1 O 0.24916(18) 0.4603(4) 0.2224(2) 0.0337(12) Uani 1 1 d .
O2 O 0.22312(17) 0.2773(4) 0.2946(2) 0.0306(11) Uani 1 1 d .
Si1 Si 0.32398(9) 0.1458(2) 0.13080(11) 0.0452(6) Uani 1 1 d .
Si2 Si 0.42806(10) 0.5248(2) 0.36001(12) 0.0413(6) Uani 1 1 d .
Si3 Si 0.04317(10) 0.2198(2) 0.15559(12) 0.0414(6) Uani 1 1 d .
Si4 Si 0.14860(8) 0.5907(2) 0.38340(10) 0.0447(5) Uani 1 1 d .
C1 C 0.2699(3) 0.5578(6) 0.1893(3) 0.0297(16) Uani 1 1 d .
H1 H 0.3100 0.5510 0.2006 0.036 Uiso 1 1 calc R
C2 C 0.2511(3) 0.5391(6) 0.1152(3) 0.0383(18) Uani 1 1 d .
H2A H 0.2113 0.5409 0.1033 0.046 Uiso 1 1 calc R
H2B H 0.2626 0.4567 0.1043 0.046 Uiso 1 1 calc R
C3 C 0.2731(3) 0.6370(7) 0.0737(3) 0.0414(19) Uani 1 1 d .
H3A H 0.2564 0.6220 0.0278 0.050 Uiso 1 1 calc R
H3B H 0.2615 0.7193 0.0847 0.050 Uiso 1 1 calc R
C4 C 0.3349(4) 0.6382(9) 0.0823(5) 0.074(3) Uani 1 1 d .
H4A H 0.3519 0.6625 0.1269 0.088 Uiso 1 1 calc R
H4B H 0.3473 0.5544 0.0754 0.088 Uiso 1 1 calc R
C5 C 0.3527(4) 0.7243(9) 0.0369(5) 0.074(3) Uani 1 1 d .
H5A H 0.3389 0.6959 -0.0073 0.111 Uiso 1 1 calc R
H5B H 0.3920 0.7267 0.0463 0.111 Uiso 1 1 calc R
H5C H 0.3387 0.8065 0.0418 0.111 Uiso 1 1 calc R
C6 C 0.2553(3) 0.6852(6) 0.2129(3) 0.0328(16) Uani 1 1 d .
H6A H 0.2642 0.6858 0.2605 0.039 Uiso 1 1 calc R
H6B H 0.2776 0.7486 0.1984 0.039 Uiso 1 1 calc R
C7 C 0.1551(3) 0.6395(6) 0.1905(3) 0.0341(17) Uani 1 1 d .
C8 C 0.1793(4) 0.8301(7) 0.1615(4) 0.049(2) Uani 1 1 d .
H8 H 0.2009 0.8977 0.1552 0.058 Uiso 1 1 calc R
C9 C 0.1250(4) 0.8237(7) 0.1456(5) 0.054(3) Uani 1 1 d .
H9 H 0.1012 0.8870 0.1263 0.064 Uiso 1 1 calc R
C10 C 0.0532(3) 0.6588(8) 0.1492(4) 0.045(2) Uani 1 1 d .
H10 H 0.0544 0.5757 0.1692 0.053 Uiso 1 1 calc R
C11 C 0.0179(4) 0.7386(9) 0.1796(5) 0.084(3) Uani 1 1 d .
H11A H 0.0335 0.7453 0.2258 0.126 Uiso 1 1 calc R
H11B H -0.0180 0.7021 0.1728 0.126 Uiso 1 1 calc R
H11C H 0.0152 0.8203 0.1602 0.126 Uiso 1 1 calc R
C12 C 0.0309(4) 0.6432(9) 0.0760(4) 0.067(3) Uani 1 1 d .
H12A H 0.0297 0.7232 0.0549 0.100 Uiso 1 1 calc R
H12B H -0.0054 0.6087 0.0680 0.100 Uiso 1 1 calc R
H12C H 0.0543 0.5878 0.0588 0.100 Uiso 1 1 calc R
C13 C 0.3530(3) 0.2613(7) 0.1929(4) 0.0420(19) Uani 1 1 d .
H13A H 0.3580 0.3376 0.1699 0.050 Uiso 1 1 calc R
H13B H 0.3894 0.2320 0.2143 0.050 Uiso 1 1 calc R
C14 C 0.3646(3) 0.4425(8) 0.3640(5) 0.042(2) Uani 1 1 d .
H14A H 0.3406 0.5058 0.3754 0.050 Uiso 1 1 calc R
H14B H 0.3743 0.3875 0.4017 0.050 Uiso 1 1 calc R
C15 C 0.2479(3) 0.1630(8) 0.1027(6) 0.090(4) Uani 1 1 d .
H15A H 0.2318 0.1652 0.1401 0.135 Uiso 1 1 calc R
H15B H 0.2333 0.0933 0.0753 0.135 Uiso 1 1 calc R
H15C H 0.2395 0.2392 0.0783 0.135 Uiso 1 1 calc R
C16 C 0.3337(4) -0.0153(8) 0.1649(5) 0.075(3) Uani 1 1 d .
H16A H 0.3715 -0.0391 0.1707 0.112 Uiso 1 1 calc R
H16B H 0.3110 -0.0724 0.1351 0.112 Uiso 1 1 calc R
H16C H 0.3236 -0.0177 0.2064 0.112 Uiso 1 1 calc R
C17 C 0.3512(6) 0.1426(12) 0.0550(5) 0.112(5) Uani 1 1 d .
H17A H 0.3480 0.2243 0.0355 0.169 Uiso 1 1 calc R
H17B H 0.3306 0.0837 0.0244 0.169 Uiso 1 1 calc R
H17C H 0.3891 0.1181 0.0660 0.169 Uiso 1 1 calc R
C18 C 0.4822(3) 0.4131(7) 0.3510(5) 0.055(2) Uani 1 1 d .
H18A H 0.4933 0.3648 0.3904 0.082 Uiso 1 1 calc R
H18B H 0.5132 0.4582 0.3430 0.082 Uiso 1 1 calc R
H18C H 0.4683 0.3581 0.3148 0.082 Uiso 1 1 calc R
C19 C 0.4561(4) 0.6226(8) 0.4358(5) 0.061(3) Uani 1 1 d .
H19A H 0.4700 0.5684 0.4724 0.092 Uiso 1 1 calc R
H19B H 0.4273 0.6738 0.4452 0.092 Uiso 1 1 calc R
H19C H 0.4852 0.6750 0.4283 0.092 Uiso 1 1 calc R
C20 C 0.4167(3) 0.6334(7) 0.2882(4) 0.052(2) Uani 1 1 d .
H20A H 0.4476 0.6884 0.2925 0.078 Uiso 1 1 calc R
H20B H 0.3842 0.6818 0.2867 0.078 Uiso 1 1 calc R
H20C H 0.4125 0.5857 0.2485 0.078 Uiso 1 1 calc R
C21 C 0.2021(3) 0.1788(6) 0.3273(3) 0.0345(16) Uani 1 1 d .
H21 H 0.1620 0.1840 0.3145 0.041 Uiso 1 1 calc R
C22 C 0.2187(3) 0.1966(6) 0.4008(3) 0.0371(18) Uani 1 1 d .
H22A H 0.2056 0.2780 0.4109 0.044 Uiso 1 1 calc R
H22B H 0.2585 0.1988 0.4134 0.044 Uiso 1 1 calc R
C23 C 0.1987(3) 0.0994(7) 0.4438(4) 0.043(2) Uani 1 1 d .
H23A H 0.2106 0.0170 0.4334 0.052 Uiso 1 1 calc R
H23B H 0.2155 0.1164 0.4895 0.052 Uiso 1 1 calc R
C24 C 0.1378(3) 0.0993(8) 0.4347(5) 0.063(3) Uani 1 1 d .
H24A H 0.1212 0.0729 0.3903 0.076 Uiso 1 1 calc R
H24B H 0.1256 0.1841 0.4400 0.076 Uiso 1 1 calc R
C25 C 0.1175(4) 0.0127(11) 0.4833(5) 0.096(4) Uani 1 1 d .
H25A H 0.1274 -0.0722 0.4766 0.145 Uiso 1 1 calc R
H25B H 0.0783 0.0190 0.4761 0.145 Uiso 1 1 calc R
H25C H 0.1340 0.0376 0.5274 0.145 Uiso 1 1 calc R
C26 C 0.2182(3) 0.0538(7) 0.3046(4) 0.0425(19) Uani 1 1 d .
H26A H 0.1959 -0.0104 0.3185 0.051 Uiso 1 1 calc R
H26B H 0.2099 0.0533 0.2570 0.051 Uiso 1 1 calc R
C27 C 0.3190(3) 0.0997(6) 0.3277(3) 0.0338(17) Uani 1 1 d .
C28 C 0.2952(4) -0.0911(6) 0.3585(4) 0.046(2) Uani 1 1 d .
H28 H 0.2740 -0.1594 0.3646 0.055 Uiso 1 1 calc R
C29 C 0.3500(4) -0.0826(7) 0.3763(5) 0.047(3) Uani 1 1 d .
H29 H 0.3740 -0.1434 0.3980 0.057 Uiso 1 1 calc R
C30 C 0.4205(4) 0.0792(8) 0.3679(5) 0.046(3) Uani 1 1 d .
H30 H 0.4187 0.1647 0.3506 0.055 Uiso 1 1 calc R
C31 C 0.4461(5) 0.0864(10) 0.4405(5) 0.082(4) Uani 1 1 d .
H31A H 0.4262 0.1453 0.4607 0.124 Uiso 1 1 calc R
H31B H 0.4836 0.1131 0.4470 0.124 Uiso 1 1 calc R
H31C H 0.4449 0.0054 0.4599 0.124 Uiso 1 1 calc R
C32 C 0.4537(4) 0.0039(9) 0.3316(5) 0.082(3) Uani 1 1 d .
H32A H 0.4890 0.0422 0.3357 0.123 Uiso 1 1 calc R
H32B H 0.4353 -0.0001 0.2861 0.123 Uiso 1 1 calc R
H32C H 0.4584 -0.0792 0.3494 0.123 Uiso 1 1 calc R
C33 C 0.1079(4) 0.2978(8) 0.1532(4) 0.044(2) Uani 1 1 d .
H33A H 0.0993 0.3523 0.1152 0.053 Uiso 1 1 calc R
H33B H 0.1314 0.2325 0.1426 0.053 Uiso 1 1 calc R
C34 C 0.1184(3) 0.4757(7) 0.3220(3) 0.0416(19) Uani 1 1 d .
H34A H 0.0822 0.5061 0.3004 0.050 Uiso 1 1 calc R
H34B H 0.1130 0.3997 0.3450 0.050 Uiso 1 1 calc R
C35 C 0.0543(3) 0.1107(8) 0.2274(4) 0.059(2) Uani 1 1 d .
H35A H 0.0857 0.0590 0.2276 0.089 Uiso 1 1 calc R
H35B H 0.0225 0.0588 0.2241 0.089 Uiso 1 1 calc R
H35C H 0.0604 0.1583 0.2673 0.089 Uiso 1 1 calc R
C36 C 0.0134(4) 0.1241(8) 0.0814(5) 0.062(3) Uani 1 1 d .
H36A H 0.0015 0.1783 0.0443 0.093 Uiso 1 1 calc R
H36B H -0.0174 0.0773 0.0888 0.093 Uiso 1 1 calc R
H36C H 0.0407 0.0674 0.0729 0.093 Uiso 1 1 calc R
C37 C -0.0115(3) 0.3342(7) 0.1652(5) 0.058(3) Uani 1 1 d .
H37A H -0.0006 0.3753 0.2068 0.087 Uiso 1 1 calc R
H37B H -0.0453 0.2903 0.1628 0.087 Uiso 1 1 calc R
H37C H -0.0164 0.3952 0.1307 0.087 Uiso 1 1 calc R
C38 C 0.1274(5) 0.5801(10) 0.4614(5) 0.095(4) Uani 1 1 d .
H38A H 0.0881 0.5836 0.4533 0.143 Uiso 1 1 calc R
H38B H 0.1429 0.6487 0.4892 0.143 Uiso 1 1 calc R
H38C H 0.1401 0.5026 0.4827 0.143 Uiso 1 1 calc R
C39 C 0.2254(3) 0.5834(7) 0.4035(4) 0.061(2) Uani 1 1 d .
H39A H 0.2371 0.5008 0.4182 0.092 Uiso 1 1 calc R
H39B H 0.2399 0.6427 0.4374 0.092 Uiso 1 1 calc R
H39C H 0.2385 0.6031 0.3650 0.092 Uiso 1 1 calc R
C40 C 0.1319(4) 0.7523(7) 0.3513(4) 0.072(3) Uani 1 1 d .
H40A H 0.1481 0.7665 0.3146 0.108 Uiso 1 1 calc R
H40B H 0.1461 0.8119 0.3852 0.108 Uiso 1 1 calc R
H40C H 0.0928 0.7616 0.3376 0.108 Uiso 1 1 calc R

loop_
_atom_site_aniso_label
_atom_site_aniso_U_11
_atom_site_aniso_U_22
_atom_site_aniso_U_33
_atom_site_aniso_U_23
_atom_site_aniso_U_13
_atom_site_aniso_U_12
Y1 0.0256(4) 0.0288(4) 0.0340(4) 0.0041(3) 0.0055(3) 0.0006(3)
Y2 0.0242(3) 0.0314(4) 0.0343(4) 0.0043(3) 0.0050(3) 0.0013(3)
N1 0.036(4) 0.021(3) 0.040(4) 0.005(3) 0.012(3) 0.004(3)
N2 0.041(4) 0.043(4) 0.041(4) 0.008(3) 0.010(3) 0.008(3)
N3 0.043(4) 0.029(4) 0.037(4) 0.006(3) 0.009(3) 0.005(3)
N4 0.044(4) 0.032(4) 0.040(4) 0.010(3) 0.014(3) 0.012(3)
O1 0.034(3) 0.029(3) 0.039(3) 0.012(2) 0.009(2) 0.002(2)
O2 0.028(3) 0.033(3) 0.031(3) 0.010(2) 0.007(2) -0.003(2)
Si1 0.0447(13) 0.0470(14) 0.0447(13) -0.0092(11) 0.0122(11) -0.0019(11)
Si2 0.0339(14) 0.0389(14) 0.0463(15) -0.0027(11) -0.0006(11) -0.0007(11)
Si3 0.0329(15) 0.0448(14) 0.0440(15) -0.0090(12) 0.0036(11) -0.0038(11)
Si4 0.0418(13) 0.0536(15) 0.0409(13) -0.0019(11) 0.0140(10) 0.0034(11)
C1 0.030(4) 0.027(4) 0.032(4) 0.003(3) 0.008(3) 0.001(3)
C2 0.042(4) 0.033(4) 0.039(4) 0.002(3) 0.007(3) 0.000(3)
C3 0.055(5) 0.042(5) 0.023(4) 0.002(3) 0.001(4) -0.002(4)
C4 0.048(6) 0.080(7) 0.089(8) 0.041(6) 0.007(5) -0.015(5)
C5 0.070(7) 0.089(8) 0.059(7) 0.001(6) 0.007(5) 0.007(6)
C6 0.038(4) 0.032(4) 0.028(4) 0.000(3) 0.006(3) -0.006(4)
C7 0.034(4) 0.039(4) 0.030(4) 0.003(3) 0.006(3) 0.009(3)
C8 0.055(6) 0.028(5) 0.063(6) 0.010(4) 0.014(5) -0.002(4)
C9 0.069(8) 0.030(5) 0.063(6) 0.012(4) 0.019(6) 0.011(4)
C10 0.038(5) 0.057(6) 0.041(5) 0.019(4) 0.013(4) 0.012(4)
C11 0.068(7) 0.091(8) 0.090(9) -0.013(6) 0.011(6) 0.019(6)
C12 0.066(7) 0.082(7) 0.042(6) -0.004(5) -0.008(5) -0.001(5)
C13 0.045(5) 0.041(5) 0.042(5) 0.007(4) 0.016(4) -0.005(4)
C14 0.028(5) 0.047(5) 0.050(6) -0.001(4) 0.008(4) 0.003(4)
C15 0.057(6) 0.057(7) 0.137(10) -0.040(6) -0.017(6) 0.006(5)
C16 0.081(7) 0.056(6) 0.088(8) -0.020(5) 0.022(6) -0.006(5)
C17 0.139(11) 0.171(11) 0.047(7) -0.035(7) 0.062(7) -0.068(9)
C18 0.049(6) 0.046(6) 0.072(7) -0.007(4) 0.018(5) -0.011(4)
C19 0.063(7) 0.051(6) 0.061(7) -0.008(5) -0.006(5) -0.004(5)
C20 0.049(5) 0.056(5) 0.043(5) 0.010(4) -0.007(4) -0.012(4)
C21 0.028(4) 0.040(4) 0.038(4) -0.002(4) 0.010(3) -0.007(4)
C22 0.044(4) 0.040(5) 0.033(4) 0.001(4) 0.020(3) -0.001(4)
C23 0.050(5) 0.050(5) 0.035(4) -0.007(4) 0.022(4) 0.001(4)
C24 0.056(6) 0.083(7) 0.055(6) 0.013(5) 0.021(5) 0.002(5)
C25 0.078(8) 0.152(11) 0.072(8) 0.007(7) 0.042(6) -0.030(7)
C26 0.040(5) 0.037(5) 0.053(5) -0.002(4) 0.016(4) -0.012(4)
C27 0.037(4) 0.031(4) 0.037(4) -0.003(3) 0.014(3) -0.005(4)
C28 0.068(7) 0.024(5) 0.051(6) 0.003(4) 0.025(5) 0.001(4)
C29 0.049(6) 0.043(6) 0.051(6) 0.016(4) 0.014(5) 0.016(4)
C30 0.033(5) 0.045(6) 0.059(6) 0.005(4) 0.011(4) 0.009(4)
C31 0.068(7) 0.109(9) 0.065(7) 0.000(6) 0.005(6) 0.007(6)
C32 0.051(6) 0.116(9) 0.090(8) -0.008(7) 0.039(6) 0.014(6)
C33 0.049(6) 0.049(5) 0.035(5) -0.004(4) 0.013(4) 0.005(5)
C34 0.044(5) 0.046(5) 0.035(4) 0.003(4) 0.011(4) 0.009(4)
C35 0.044(5) 0.072(6) 0.062(6) 0.002(5) 0.010(4) -0.009(4)
C36 0.064(7) 0.063(6) 0.055(6) -0.018(5) 0.008(5) 0.006(5)
C37 0.041(6) 0.054(6) 0.080(7) -0.007(5) 0.015(5) -0.003(4)
C38 0.076(9) 0.121(11) 0.078(9) -0.026(7) -0.002(7) -0.024(7)
C39 0.062(6) 0.066(6) 0.057(5) -0.001(5) 0.017(4) -0.014(5)
C40 0.093(7) 0.047(6) 0.072(7) -0.012(5) 0.008(6) 0.009(5)

loop_
_atom_type_symbol
_atom_type_description
_atom_type_scat_dispersion_real
_atom_type_scat_dispersion_imag
_atom_type_scat_source
C C 0.0033 0.0016 'International Tables Vol C Tables 4.2.6.8 and 6.1.1.4'
H H 0.0000 0.0000 'International Tables Vol C Tables 4.2.6.8 and 6.1.1.4'
N N 0.0061 0.0033 'International Tables Vol C Tables 4.2.6.8 and 6.1.1.4'
O O 0.0106 0.0060 'International Tables Vol C Tables 4.2.6.8 and 6.1.1.4'
Si Si 0.0817 0.0704 'International Tables Vol C Tables 4.2.6.8 and 6.1.1.4'
Y Y -2.7962 3.5667 'International Tables Vol C Tables 4.2.6.8 and 6.1.1.4'

loop_
_geom_angle_atom_site_label_1
_geom_angle_atom_site_label_2
_geom_angle_atom_site_label_3
_geom_angle
O1 Y1 O2 72.07(15)
O1 Y1 C14 103.0(2)
O2 Y1 C14 114.6(2)
O1 Y1 C13 98.1(2)
O2 Y1 C13 132.5(2)
C14 Y1 C13 112.9(3)
O1 Y1 C27 146.44(19)
O2 Y1 C27 77.50(19)
C14 Y1 C27 102.2(3)
C13 Y1 C27 92.0(2)
O2 Y2 O1 72.03(14)
O2 Y2 C33 104.0(2)
O1 Y2 C33 115.6(2)
O2 Y2 C34 98.1(2)
O1 Y2 C34 132.3(2)
C33 Y2 C34 112.1(3)
O2 Y2 C7 145.07(19)
O1 Y2 C7 76.76(19)
C33 Y2 C7 103.3(3)
C34 Y2 C7 91.4(2)
C7 N1 C8 111.8(6)
C7 N1 C6 124.3(5)
C8 N1 C6 123.9(6)
C7 N2 C9 110.5(7)
C7 N2 C10 124.2(6)
C9 N2 C10 125.2(7)
C27 N3 C28 110.9(6)
C27 N3 C26 124.4(6)
C28 N3 C26 124.7(6)
C27 N4 C29 112.0(7)
C27 N4 C30 123.8(6)
C29 N4 C30 124.2(7)
C1 O1 Y1 119.2(4)
C1 O1 Y2 132.6(4)
Y1 O1 Y2 108.12(19)
C21 O2 Y2 119.2(4)
C21 O2 Y1 132.8(4)
Y2 O2 Y1 107.77(18)
C13 Si1 C16 111.0(4)
C13 Si1 C17 117.2(4)
C16 Si1 C17 105.6(5)
C13 Si1 C15 111.7(4)
C16 Si1 C15 104.3(4)
C17 Si1 C15 106.1(6)
C14 Si2 C18 111.0(4)
C14 Si2 C20 111.1(4)
C18 Si2 C20 107.4(4)
C14 Si2 C19 112.6(4)
C18 Si2 C19 107.6(4)
C20 Si2 C19 106.9(4)
C33 Si3 C36 114.4(4)
C33 Si3 C35 109.6(4)
C36 Si3 C35 106.5(4)
C33 Si3 C37 112.2(4)
C36 Si3 C37 106.4(4)
C35 Si3 C37 107.3(4)
C34 Si4 C38 115.6(4)
C34 Si4 C40 110.4(4)
C38 Si4 C40 106.9(5)
C34 Si4 C39 111.8(4)
C38 Si4 C39 106.8(5)
C40 Si4 C39 104.7(4)
O1 C1 C6 110.9(5)
O1 C1 C2 109.9(5)
C6 C1 C2 114.0(5)
C1 C2 C3 114.6(6)
C4 C3 C2 115.2(6)
C5 C4 C3 112.4(8)
N1 C6 C1 113.2(5)
N1 C7 N2 103.6(6)
N1 C7 Y2 125.2(5)
N2 C7 Y2 131.2(5)
C9 C8 N1 106.4(7)
C8 C9 N2 107.8(8)
C11 C10 N2 111.1(7)
C11 C10 C12 112.5(8)
N2 C10 C12 110.3(7)
Si1 C13 Y1 121.7(3)
Si2 C14 Y1 127.0(4)
O2 C21 C26 110.6(6)
O2 C21 C22 110.6(5)
C26 C21 C22 113.8(6)
C21 C22 C23 117.5(6)
C24 C23 C22 112.7(6)
C23 C24 C25 113.4(8)
N3 C26 C21 114.4(6)
N4 C27 N3 103.5(6)
N4 C27 Y1 132.7(5)
N3 C27 Y1 123.8(5)
C29 C28 N3 106.7(7)
C28 C29 N4 106.9(7)
N4 C30 C32 111.4(7)
N4 C30 C31 110.4(8)
C32 C30 C31 112.6(8)
Si3 C33 Y2 127.7(4)
Si4 C34 Y2 120.2(4)

loop_
_geom_bond_atom_site_label_1
_geom_bond_atom_site_label_2
_geom_bond_distance
Y1 O1 2.239(4)
Y1 O2 2.254(4)
Y1 C14 2.412(9)
Y1 C13 2.420(7)
Y1 C27 2.549(7)
Y2 O2 2.245(4)
Y2 O1 2.250(5)
Y2 C33 2.371(9)
Y2 C34 2.416(7)
Y2 C7 2.552(7)
N1 C7 1.353(8)
N1 C8 1.362(8)
N1 C6 1.467(8)
N2 C7 1.355(8)
N2 C9 1.368(9)
N2 C10 1.482(9)
N3 C27 1.362(8)
N3 C28 1.382(8)
N3 C26 1.474(8)
N4 C27 1.357(8)
N4 C29 1.361(9)
N4 C30 1.474(10)
O1 C1 1.415(7)
O2 C21 1.421(8)
Si1 C13 1.820(7)
Si1 C16 1.859(9)
Si1 C17 1.867(9)
Si1 C15 1.871(8)
Si2 C14 1.835(9)
Si2 C18 1.850(8)
Si2 C20 1.870(7)
Si2 C19 1.897(9)
Si3 C33 1.832(9)
Si3 C36 1.869(9)
Si3 C35 1.874(8)
Si3 C37 1.879(8)
Si4 C34 1.815(7)
Si4 C38 1.834(12)
Si4 C40 1.866(8)
Si4 C39 1.874(8)
C1 C6 1.522(9)
C1 C2 1.528(9)
C2 C3 1.542(9)
C3 C4 1.516(11)
C4 C5 1.464(12)
C8 C9 1.327(12)
C10 C11 1.474(11)
C10 C12 1.516(11)
C21 C26 1.503(9)
C21 C22 1.513(9)
C22 C23 1.533(9)
C23 C24 1.493(10)
C24 C25 1.547(12)
C28 C29 1.340(12)
C30 C32 1.487(11)
C30 C31 1.511(13)
